data_4514912
loop_
_publ_author_name
'Liu, Shih-I'
'Haung, Jia-Yun'
'Barve, Indrajeet J.'
'Huang, Sheng-Cih'
'Sun, Chung-Ming'

_publ_section_title
;
 Enantioselective Synthesis of Hydantoin and Diketopiperazine-Fused
 Tetrahydroisoquinolines via Pictet-Spengler Reaction.
;
_journal_issue 4
_journal_name_full 'ACS combinatorial science'
_journal_page_first 336
_journal_page_last 344
_journal_paper_doi 10.1021/acscombsci.9b00005
_journal_volume 21
_journal_year 2019
_chemical_absolute_configuration rm
_chemical_formula_sum 'C25 H27 N3 O6'
_chemical_formula_weight 465.49
_space_group_crystal_system orthorhombic
_space_group_IT_number 19
_space_group_name_Hall 'P 2ac 2ab'
_space_group_name_H-M_alt 'P 21 21 21'
_symmetry_space_group_name_Hall 'P 2ac 2ab'
_symmetry_space_group_name_H-M 'P 21 21 21'
_atom_sites_solution_hydrogens geom
_audit_creation_method SHELXL-2014/6
_cell_angle_alpha 90
_cell_angle_beta 90
_cell_angle_gamma 90
_cell_formula_units_Z 4
_cell_length_a 5.4995(11)
_cell_length_b 18.143(4)
_cell_length_c 22.295(5)
_cell_measurement_reflns_used 4885
_cell_measurement_temperature 100(2)
_cell_measurement_theta_max 66.3173
_cell_measurement_theta_min 3.9655
_cell_volume 2224.5(8)
_computing_cell_refinement 'SAINT V8.34A (Bruker AXS Inc., 2013)'
_computing_data_collection 'Bruker APEX2'
_computing_data_reduction 'SAINT V8.34A (Bruker AXS Inc., 2013)'
_computing_molecular_graphics 'Bruker SHELXTL'
_computing_publication_material 'Bruker SHELXTL'
_computing_structure_refinement 'SHELXL-2014/6 (Sheldrick, 2014)'
_diffrn_ambient_temperature 100(2)
_diffrn_detector_area_resol_mean 8.3333
_diffrn_measured_fraction_theta_full 0.973
_diffrn_measured_fraction_theta_max 0.992
_diffrn_measurement_device_type 'Bruker APEX-II CCD'
_diffrn_measurement_method '\f and \w scans'
_diffrn_radiation_type CuK\a
_diffrn_radiation_wavelength 1.54178
_diffrn_reflns_av_R_equivalents 0.0708
_diffrn_reflns_av_unetI/netI 0.0678
_diffrn_reflns_Laue_measured_fraction_full 0.973
_diffrn_reflns_Laue_measured_fraction_max 0.992
_diffrn_reflns_limit_h_max 5
_diffrn_reflns_limit_h_min -6
_diffrn_reflns_limit_k_max 21
_diffrn_reflns_limit_k_min -21
_diffrn_reflns_limit_l_max 26
_diffrn_reflns_limit_l_min -26
_diffrn_reflns_number 14400
_diffrn_reflns_point_group_measured_fraction_full 0.968
_diffrn_reflns_point_group_measured_fraction_max 0.988
_diffrn_reflns_theta_full 67.679
_diffrn_reflns_theta_max 66.718
_diffrn_reflns_theta_min 3.965
_exptl_absorpt_coefficient_mu 0.829
_exptl_absorpt_correction_T_max 0.9492
_exptl_absorpt_correction_T_min 0.6966
_exptl_absorpt_correction_type multi-scan
_exptl_absorpt_process_details 'SADABS V2014/4 (Bruker AXS Inc.)'
_exptl_crystal_colour Colorless
_exptl_crystal_density_diffrn 1.390
_exptl_crystal_density_meas ?
_exptl_crystal_density_method 'not measured'
_exptl_crystal_description Columnar
_exptl_crystal_F_000 984
_exptl_crystal_size_max 0.16
_exptl_crystal_size_mid 0.04
_exptl_crystal_size_min 0.02
_refine_diff_density_max 0.540
_refine_diff_density_min -0.438
_refine_diff_density_rms 0.133
_refine_ls_abs_structure_details
;
 Flack x determined using 1354 quotients [(I+)-(I-)]/[(I+)+(I-)]
 (Parsons, Flack and Wagner, Acta Cryst. B69 (2013) 249-259).
;
_refine_ls_abs_structure_Flack -0.01(13)
_refine_ls_extinction_method none
_refine_ls_goodness_of_fit_ref 1.082
_refine_ls_hydrogen_treatment constr
_refine_ls_matrix_type full
_refine_ls_number_parameters 309
_refine_ls_number_reflns 3915
_refine_ls_number_restraints 0
_refine_ls_restrained_S_all 1.082
_refine_ls_R_factor_all 0.0629
_refine_ls_R_factor_gt 0.0560
_refine_ls_shift/su_max 0.001
_refine_ls_shift/su_mean 0.000
_refine_ls_structure_factor_coef Fsqd
_refine_ls_weighting_details 'w=1/[\s^2^(Fo^2^)+(0.1094P)^2^] where P=(Fo^2^+2Fc^2^)/3'
_refine_ls_weighting_scheme calc
_refine_ls_wR_factor_gt 0.1442
_refine_ls_wR_factor_ref 0.1595
_reflns_Friedel_coverage 0.702
_reflns_Friedel_fraction_full 0.961
_reflns_Friedel_fraction_max 0.982
_reflns_number_gt 3552
_reflns_number_total 3915
_reflns_threshold_expression 'I > 2\s(I)'
_cod_data_source_file co9b00005_si_005.cif
_cod_data_source_block cu_170540lt_0m
_cod_depositor_comments
;
The following automatic conversions were performed:

'_chemical_absolute_configuration' value 'RM' changed to 'rm'
according to
/home/data/users/saulius/crontab/automatic-downloads/current/ACS/lib/dictionaries/cif_core.dic
dictionary named 'cif_core.dic' version 2.4.2 from 2011-04-26.

'_exptl_crystal_density_meas' value 'not measured' was changed to '?'
- the value is perceived as not measured.

Automatic conversion script
Id: cif_fix_values 4973 2017-02-22 13:04:09Z antanas 
;
_cod_original_cell_volume 2224.6(8)
_cod_database_code 4514912
_shelx_space_group_comment
;
The symmetry employed for this shelxl refinement is uniquely defined
by the following loop, which should always be used as a source of
symmetry information in preference to the above space-group names.
They are only intended as comments.
;
_shelxl_version_number 2014/6

loop_
_space_group_symop_operation_xyz
'x, y, z'
'x+1/2, -y+1/2, -z'
'-x, y+1/2, -z+1/2'
'-x+1/2, -y, z+1/2'

loop_
_atom_site_label
_atom_site_type_symbol
_atom_site_fract_x
_atom_site_fract_y
_atom_site_fract_z
_atom_site_U_iso_or_equiv
_atom_site_adp_type
_atom_site_occupancy
_atom_site_site_symmetry_order
_atom_site_calc_flag
_atom_site_refinement_flags_posn
_atom_site_refinement_flags_adp
O1 O 1.1651(5) 0.58397(13) 1.18229(10) 0.0403(6) Uani 1 1 d . .
O2 O 0.0609(6) 0.68933(16) 0.85417(12) 0.0503(7) Uani 1 1 d . .
O3 O 0.2453(8) 0.77394(17) 0.90532(15) 0.0721(12) Uani 1 1 d . .
O4 O 1.1051(5) 0.43406(13) 0.88163(10) 0.0372(6) Uani 1 1 d . .
O5 O 0.3375(5) 0.29774(13) 0.97163(10) 0.0361(6) Uani 1 1 d . .
O6 O 0.8139(5) 0.51388(14) 1.23488(10) 0.0403(6) Uani 1 1 d . .
N1 N 0.6397(6) 0.30193(15) 0.90123(12) 0.0341(7) Uani 1 1 d . .
N2 N 0.8416(6) 0.41990(14) 0.95956(12) 0.0324(6) Uani 1 1 d . .
N3 N 0.2198(7) 0.70942(17) 0.88847(14) 0.0463(8) Uani 1 1 d . .
C1 C 0.5942(9) 0.1714(2) 0.77348(17) 0.0443(9) Uani 1 1 d . .
H1 H 0.7441 0.1777 0.7494 0.053 Uiso 1 1 calc R U
H17 H 0.5300 0.1211 0.7667 0.053 Uiso 1 1 calc R U
C2 C 0.6476(7) 0.18376(17) 0.84036(15) 0.0354(8) Uani 1 1 d . .
H16 H 0.8246 0.1887 0.8473 0.042 Uiso 1 1 calc R U
H15 H 0.5859 0.1420 0.8646 0.042 Uiso 1 1 calc R U
C3 C 0.5144(7) 0.25565(18) 0.85706(14) 0.0314(7) Uani 1 1 d . .
H20 H 0.3535 0.2416 0.8745 0.038 Uiso 1 1 calc R U
C4 C 0.8929(7) 0.31940(18) 0.89029(16) 0.0350(8) Uani 1 1 d . .
H21 H 0.9273 0.3140 0.8469 0.042 Uiso 1 1 calc R U
H22 H 0.9964 0.2838 0.9122 0.042 Uiso 1 1 calc R U
C5 C 0.9586(7) 0.39670(18) 0.90979(14) 0.0337(8) Uani 1 1 d . .
C6 C 0.8924(7) 0.49442(16) 0.98209(14) 0.0319(7) Uani 1 1 d . .
H23 H 1.0609 0.5084 0.9696 0.038 Uiso 1 1 calc R U
C7 C 0.8811(7) 0.49554(17) 1.05031(14) 0.0309(7) Uani 1 1 d . .
C8 C 1.0435(7) 0.53824(17) 1.08387(15) 0.0345(8) Uani 1 1 d . .
H10 H 1.1716 0.5638 1.0642 0.041 Uiso 1 1 calc R U
C9 C 1.0187(7) 0.54353(18) 1.14561(15) 0.0340(8) Uani 1 1 d . .
C10 C 1.3387(8) 0.6310(2) 1.15378(17) 0.0407(8) Uani 1 1 d . .
H9 H 1.4518 0.6012 1.1301 0.061 Uiso 1 1 calc R U
H2 H 1.4293 0.6584 1.1844 0.061 Uiso 1 1 calc R U
H8 H 1.2540 0.6658 1.1274 0.061 Uiso 1 1 calc R U
C11 C 0.3963(8) 0.65488(19) 0.91102(15) 0.0380(8) Uani 1 1 d . .
C12 C 0.5603(10) 0.6757(2) 0.95476(17) 0.0490(11) Uani 1 1 d . .
H27 H 0.5642 0.7249 0.9693 0.059 Uiso 1 1 calc R U
C13 C 0.7178(9) 0.62351(19) 0.97672(16) 0.0447(10) Uani 1 1 d . .
H26 H 0.8312 0.6369 1.0070 0.054 Uiso 1 1 calc R U
C14 C 0.7144(7) 0.55086(17) 0.95539(14) 0.0331(7) Uani 1 1 d . .
C15 C 0.5395(7) 0.31890(16) 0.95453(14) 0.0315(8) Uani 1 1 d . .
C16 C 0.6945(7) 0.36758(17) 0.99474(14) 0.0314(7) Uani 1 1 d . .
H12 H 0.8080 0.3351 1.0178 0.038 Uiso 1 1 calc R U
C17 C 0.5376(7) 0.40938(17) 1.03955(14) 0.0327(8) Uani 1 1 d . .
H3 H 0.4187 0.4406 1.0179 0.039 Uiso 1 1 calc R U
H4 H 0.4466 0.3741 1.0649 0.039 Uiso 1 1 calc R U
C18 C 0.6985(7) 0.45687(17) 1.07820(14) 0.0324(7) Uani 1 1 d . .
C19 C 0.6740(8) 0.46133(19) 1.14060(15) 0.0353(8) Uani 1 1 d . .
H11 H 0.5497 0.4339 1.1601 0.042 Uiso 1 1 calc R U
C20 C 0.8280(8) 0.50498(18) 1.17430(15) 0.0366(8) Uani 1 1 d . .
C21 C 0.6102(8) 0.4795(2) 1.26405(15) 0.0439(9) Uani 1 1 d . .
H7 H 0.4588 0.4969 1.2457 0.066 Uiso 1 1 calc R U
H6 H 0.6110 0.4923 1.3068 0.066 Uiso 1 1 calc R U
H5 H 0.6220 0.4259 1.2596 0.066 Uiso 1 1 calc R U
C22 C 0.4652(8) 0.2941(2) 0.79693(15) 0.0396(8) Uani 1 1 d . .
H19 H 0.3264 0.3287 0.7999 0.047 Uiso 1 1 calc R U
H18 H 0.6104 0.3211 0.7826 0.047 Uiso 1 1 calc R U
C23 C 0.4054(10) 0.2291(3) 0.75616(17) 0.0534(11) Uani 1 1 d . .
H14 H 0.2385 0.2108 0.7636 0.064 Uiso 1 1 calc R U
H13 H 0.4209 0.2429 0.7134 0.064 Uiso 1 1 calc R U
C24 C 0.5492(7) 0.53274(18) 0.91081(15) 0.0347(8) Uani 1 1 d . .
H25 H 0.5469 0.4840 0.8953 0.042 Uiso 1 1 calc R U
C25 C 0.3871(7) 0.58460(18) 0.88848(16) 0.0373(8) Uani 1 1 d . .
H24 H 0.2726 0.5717 0.8583 0.045 Uiso 1 1 calc R U

loop_
_atom_site_aniso_label
_atom_site_aniso_U_11
_atom_site_aniso_U_22
_atom_site_aniso_U_33
_atom_site_aniso_U_23
_atom_site_aniso_U_13
_atom_site_aniso_U_12
O1 0.0473(17) 0.0443(12) 0.0294(11) -0.0037(9) -0.0019(12) -0.0087(12)
O2 0.0507(18) 0.0584(16) 0.0417(14) 0.0053(12) -0.0079(14) 0.0111(15)
O3 0.110(3) 0.0473(15) 0.0591(19) -0.0133(13) -0.029(2) 0.0323(19)
O4 0.0395(15) 0.0431(12) 0.0290(11) -0.0008(9) 0.0044(11) -0.0055(11)
O5 0.0413(15) 0.0395(12) 0.0275(10) -0.0013(9) 0.0022(11) -0.0049(11)
O6 0.0469(16) 0.0484(13) 0.0257(11) -0.0045(9) 0.0012(11) -0.0060(13)
N1 0.0414(18) 0.0350(13) 0.0259(13) -0.0037(10) -0.0017(12) 0.0031(13)
N2 0.0390(17) 0.0324(13) 0.0258(13) 0.0000(10) 0.0017(12) 0.0000(13)
N3 0.058(2) 0.0481(17) 0.0324(14) 0.0009(12) -0.0001(16) 0.0166(17)
C1 0.052(3) 0.0495(19) 0.0317(16) -0.0065(14) -0.0020(18) 0.0015(19)
C2 0.037(2) 0.0358(15) 0.0333(16) -0.0032(12) -0.0034(15) 0.0005(15)
C3 0.0268(18) 0.0391(16) 0.0284(16) -0.0019(12) -0.0044(14) -0.0025(14)
C4 0.0301(19) 0.0410(16) 0.0339(15) -0.0031(13) 0.0002(15) -0.0013(14)
C5 0.0359(19) 0.0373(16) 0.0279(15) 0.0000(12) 0.0001(15) 0.0021(15)
C6 0.034(2) 0.0327(15) 0.0289(16) -0.0003(12) 0.0008(14) -0.0025(14)
C7 0.0326(18) 0.0328(14) 0.0272(15) 0.0010(11) -0.0003(14) 0.0042(14)
C8 0.038(2) 0.0342(15) 0.0315(16) 0.0003(12) 0.0005(15) 0.0001(15)
C9 0.036(2) 0.0358(15) 0.0304(17) -0.0020(11) -0.0030(15) -0.0002(15)
C10 0.041(2) 0.0410(17) 0.0402(17) -0.0043(14) 0.0003(17) -0.0076(17)
C11 0.046(2) 0.0385(16) 0.0294(15) 0.0031(13) 0.0015(16) 0.0081(16)
C12 0.072(3) 0.0390(17) 0.0357(17) -0.0037(14) -0.010(2) 0.0103(19)
C13 0.061(3) 0.0367(17) 0.0367(18) -0.0030(14) -0.0113(19) 0.0046(19)
C14 0.038(2) 0.0344(15) 0.0267(14) 0.0026(11) 0.0034(15) 0.0007(15)
C15 0.037(2) 0.0319(14) 0.0257(14) 0.0022(11) -0.0011(15) 0.0026(14)
C16 0.035(2) 0.0340(15) 0.0249(14) 0.0012(11) -0.0020(15) 0.0012(14)
C17 0.036(2) 0.0355(15) 0.0264(15) -0.0017(12) 0.0018(15) -0.0026(14)
C18 0.0337(19) 0.0351(15) 0.0283(15) -0.0009(12) -0.0005(15) 0.0003(15)
C19 0.040(2) 0.0369(15) 0.0286(16) -0.0004(12) 0.0041(15) -0.0022(15)
C20 0.047(2) 0.0374(15) 0.0257(15) -0.0023(12) -0.0036(15) 0.0022(16)
C21 0.051(2) 0.054(2) 0.0267(15) -0.0053(14) 0.0061(16) -0.0052(19)
C22 0.042(2) 0.0475(18) 0.0292(16) 0.0015(14) -0.0056(16) 0.0036(17)
C23 0.061(3) 0.066(2) 0.0331(19) -0.0075(17) -0.009(2) 0.008(2)
C24 0.0347(19) 0.0373(16) 0.0321(16) -0.0003(12) 0.0011(15) -0.0024(15)
C25 0.038(2) 0.0392(16) 0.0346(16) 0.0033(13) -0.0003(16) -0.0006(15)

loop_
_atom_type_symbol
_atom_type_description
_atom_type_scat_dispersion_real
_atom_type_scat_dispersion_imag
_atom_type_scat_source
C C 0.0181 0.0091 'International Tables Vol C Tables 4.2.6.8 and 6.1.1.4'
H H 0.0000 0.0000 'International Tables Vol C Tables 4.2.6.8 and 6.1.1.4'
N N 0.0311 0.0180 'International Tables Vol C Tables 4.2.6.8 and 6.1.1.4'
O O 0.0492 0.0322 'International Tables Vol C Tables 4.2.6.8 and 6.1.1.4'

loop_
_geom_angle_atom_site_label_1
_geom_angle_atom_site_label_2
_geom_angle_atom_site_label_3
_geom_angle
C9 O1 C10 116.7(3)
C20 O6 C21 116.2(3)
C15 N1 C4 119.5(3)
C15 N1 C3 122.1(3)
C4 N1 C3 117.6(3)
C5 N2 C6 118.5(3)
C5 N2 C16 119.9(3)
C6 N2 C16 121.0(3)
O2 N3 O3 123.7(4)
O2 N3 C11 119.1(3)
O3 N3 C11 117.2(4)
C23 C1 C2 106.0(3)
C23 C1 H1 110.5
C2 C1 H1 110.5
C23 C1 H17 110.5
C2 C1 H17 110.5
H1 C1 H17 108.7
C1 C2 C3 105.5(3)
C1 C2 H16 110.6
C3 C2 H16 110.6
C1 C2 H15 110.6
C3 C2 H15 110.6
H16 C2 H15 108.8
N1 C3 C22 114.1(3)
N1 C3 C2 115.1(3)
C22 C3 C2 104.9(3)
N1 C3 H20 107.4
C22 C3 H20 107.4
C2 C3 H20 107.4
N1 C4 C5 112.6(3)
N1 C4 H21 109.1
C5 C4 H21 109.1
N1 C4 H22 109.1
C5 C4 H22 109.1
H21 C4 H22 107.8
O4 C5 N2 124.2(3)
O4 C5 C4 121.5(3)
N2 C5 C4 114.3(3)
N2 C6 C7 110.2(3)
N2 C6 C14 111.1(3)
C7 C6 C14 110.6(3)
N2 C6 H23 108.3
C7 C6 H23 108.3
C14 C6 H23 108.3
C18 C7 C8 120.5(3)
C18 C7 C6 118.4(3)
C8 C7 C6 121.0(3)
C9 C8 C7 120.4(3)
C9 C8 H10 119.8
C7 C8 H10 119.8
O1 C9 C8 125.1(3)
O1 C9 C20 115.7(3)
C8 C9 C20 119.2(3)
O1 C10 H9 109.5
O1 C10 H2 109.5
H9 C10 H2 109.5
O1 C10 H8 109.5
H9 C10 H8 109.5
H2 C10 H8 109.5
C25 C11 C12 122.5(3)
C25 C11 N3 118.3(3)
C12 C11 N3 119.1(3)
C13 C12 C11 118.3(3)
C13 C12 H27 120.8
C11 C12 H27 120.8
C12 C13 C14 121.3(4)
C12 C13 H26 119.3
C14 C13 H26 119.3
C24 C14 C13 118.4(3)
C24 C14 C6 122.5(3)
C13 C14 C6 119.1(3)
O5 C15 N1 124.7(3)
O5 C15 C16 120.2(3)
N1 C15 C16 115.1(3)
N2 C16 C15 111.6(2)
N2 C16 C17 109.9(3)
C15 C16 C17 111.0(3)
N2 C16 H12 108.1
C15 C16 H12 108.1
C17 C16 H12 108.1
C18 C17 C16 109.1(3)
C18 C17 H3 109.9
C16 C17 H3 109.9
C18 C17 H4 109.9
C16 C17 H4 109.9
H3 C17 H4 108.3
C7 C18 C19 119.4(3)
C7 C18 C17 117.6(3)
C19 C18 C17 123.0(3)
C20 C19 C18 121.0(3)
C20 C19 H11 119.5
C18 C19 H11 119.5
O6 C20 C19 124.9(3)
O6 C20 C9 115.6(3)
C19 C20 C9 119.5(3)
O6 C21 H7 109.5
O6 C21 H6 109.5
H7 C21 H6 109.5
O6 C21 H5 109.5
H7 C21 H5 109.5
H6 C21 H5 109.5
C23 C22 C3 101.9(3)
C23 C22 H19 111.4
C3 C22 H19 111.4
C23 C22 H18 111.4
C3 C22 H18 111.4
H19 C22 H18 109.3
C1 C23 C22 103.5(3)
C1 C23 H14 111.1
C22 C23 H14 111.1
C1 C23 H13 111.1
C22 C23 H13 111.1
H14 C23 H13 109.0
C14 C24 C25 121.1(3)
C14 C24 H25 119.4
C25 C24 H25 119.4
C11 C25 C24 118.4(4)
C11 C25 H24 120.8
C24 C25 H24 120.8

loop_
_geom_bond_atom_site_label_1
_geom_bond_atom_site_label_2
_geom_bond_distance
O1 C9 1.362(4)
O1 C10 1.430(5)
O2 N3 1.217(5)
O3 N3 1.237(5)
O4 C5 1.226(4)
O5 C15 1.236(5)
O6 C20 1.363(4)
O6 C21 1.437(5)
N1 C15 1.345(4)
N1 C4 1.449(5)
N1 C3 1.466(4)
N2 C5 1.350(4)
N2 C6 1.469(4)
N2 C16 1.473(4)
N3 C11 1.475(5)
C1 C23 1.524(6)
C1 C2 1.536(5)
C1 H1 0.9900
C1 H17 0.9900
C2 C3 1.541(5)
C2 H16 0.9900
C2 H15 0.9900
C3 C22 1.536(4)
C3 H20 1.0000
C4 C5 1.512(5)
C4 H21 0.9900
C4 H22 0.9900
C6 C7 1.522(4)
C6 C14 1.537(5)
C6 H23 1.0000
C7 C18 1.374(5)
C7 C8 1.399(5)
C8 C9 1.387(5)
C8 H10 0.9500
C9 C20 1.413(5)
C10 H9 0.9800
C10 H2 0.9800
C10 H8 0.9800
C11 C25 1.371(5)
C11 C12 1.381(6)
C12 C13 1.374(6)
C12 H27 0.9500
C13 C14 1.401(5)
C13 H26 0.9500
C14 C24 1.386(5)
C15 C16 1.520(5)
C16 C17 1.522(5)
C16 H12 1.0000
C17 C18 1.506(5)
C17 H3 0.9900
C17 H4 0.9900
C18 C19 1.400(4)
C19 C20 1.382(5)
C19 H11 0.9500
C21 H7 0.9800
C21 H6 0.9800
C21 H5 0.9800
C22 C23 1.525(5)
C22 H19 0.9900
C22 H18 0.9900
C23 H14 0.9900
C23 H13 0.9900
C24 C25 1.389(5)
C24 H25 0.9500
C25 H24 0.9500
